data_4063692
loop_
_publ_author_name
'Zuzek, Ashley A.'
'Reynolds, Samantha C.'
'Glueck, David S.'
'Golen, James A.'
'Rheingold, Arnold L.'

_publ_section_title
;
 Synthesis and Structure of Gold and Platinum Menthyl Complexes
;
_journal_issue 7
_journal_name_full Organometallics
_journal_page_first 1812
_journal_paper_doi 10.1021/om1008555
_journal_volume 30
_journal_year 2011
_chemical_formula_sum 'C28 H34 Au P'
_chemical_formula_weight 598.49
_chemical_name_systematic
; 
 ? 
;
_space_group_IT_number 19
_symmetry_cell_setting orthorhombic
_symmetry_space_group_name_Hall 'P 2ac 2ab'
_symmetry_space_group_name_H-M 'P 21 21 21'
_atom_sites_solution_hydrogens geom
_atom_sites_solution_primary direct
_atom_sites_solution_secondary difmap
_audit_creation_method SHELXL-97
_cell_angle_alpha 90.00
_cell_angle_beta 90.00
_cell_angle_gamma 90.00
_cell_formula_units_Z 4
_cell_length_a 7.395(3)
_cell_length_b 16.525(6)
_cell_length_c 20.417(7)
_cell_measurement_reflns_used 9676
_cell_measurement_temperature 293(2)
_cell_measurement_theta_max 25.45
_cell_measurement_theta_min 2.35
_cell_volume 2495.0(16)
_computing_cell_refinement 'Bruker SAINT'
_computing_data_collection 'Bruker APEX2'
_computing_data_reduction 'Bruker SAINT'
_computing_molecular_graphics 'Bruker SHELXTL'
_computing_publication_material 'Bruker SHELXTL'
_computing_structure_refinement 'SHELXL-97 (Sheldrick, 1997)'
_computing_structure_solution 'SHELXS-97 (Sheldrick, 1990)'
_diffrn_ambient_temperature 293(2)
_diffrn_measured_fraction_theta_full 0.996
_diffrn_measured_fraction_theta_max 0.995
_diffrn_measurement_device_type 'Bruker APEX-II CCD'
_diffrn_measurement_method '\f and \w scans'
_diffrn_radiation_monochromator graphite
_diffrn_radiation_source 'fine-focus sealed tube'
_diffrn_radiation_type MoK\a
_diffrn_radiation_wavelength 0.71073
_diffrn_reflns_av_R_equivalents 0.0434
_diffrn_reflns_av_sigmaI/netI 0.0384
_diffrn_reflns_limit_h_max 8
_diffrn_reflns_limit_h_min -8
_diffrn_reflns_limit_k_max 11
_diffrn_reflns_limit_k_min -19
_diffrn_reflns_limit_l_max 24
_diffrn_reflns_limit_l_min -24
_diffrn_reflns_number 22618
_diffrn_reflns_theta_full 25.00
_diffrn_reflns_theta_max 25.46
_diffrn_reflns_theta_min 1.59
_exptl_absorpt_coefficient_mu 5.973
_exptl_absorpt_correction_T_max 0.6465
_exptl_absorpt_correction_T_min 0.2674
_exptl_absorpt_correction_type multi-scan
_exptl_absorpt_process_details SADABS
_exptl_crystal_colour colourless
_exptl_crystal_density_diffrn 1.593
_exptl_crystal_density_method 'not measured'
_exptl_crystal_description plate
_exptl_crystal_F_000 1184
_exptl_crystal_size_max 0.30
_exptl_crystal_size_mid 0.20
_exptl_crystal_size_min 0.08
_refine_diff_density_max 0.703
_refine_diff_density_min -0.703
_refine_diff_density_rms 0.072
_refine_ls_abs_structure_details 'Flack H D (1983), Acta Cryst. A39, 876-881'
_refine_ls_abs_structure_Flack -0.003(5)
_refine_ls_extinction_coef 0.00015(6)
_refine_ls_extinction_expression Fc^*^=kFc[1+0.001xFc^2^\l^3^/sin(2\q)]^-1/4^
_refine_ls_extinction_method SHELXL
_refine_ls_goodness_of_fit_ref 1.002
_refine_ls_hydrogen_treatment constr
_refine_ls_matrix_type full
_refine_ls_number_parameters 279
_refine_ls_number_reflns 4545
_refine_ls_number_restraints 0
_refine_ls_restrained_S_all 1.002
_refine_ls_R_factor_all 0.0218
_refine_ls_R_factor_gt 0.0202
_refine_ls_shift/su_max 0.016
_refine_ls_shift/su_mean 0.001
_refine_ls_structure_factor_coef Fsqd
_refine_ls_weighting_details 'calc w=1/[\s^2^(Fo^2^)+(0.0070P)^2^+0.0000P] where P=(Fo^2^+2Fc^2^)/3'
_refine_ls_weighting_scheme calc
_refine_ls_wR_factor_gt 0.0409
_refine_ls_wR_factor_ref 0.0415
_reflns_number_gt 4362
_reflns_number_total 4545
_reflns_threshold_expression >2sigma(I)
_cod_data_source_file om1008555_si_002.cif
_cod_data_source_block glu309
_cod_depositor_comments
;
The following automatic conversions were performed:

'_symmetry_cell_setting' value 'Orthorhombic' changed to
'orthorhombic' according to
/home/saulius/struct/CIF-dictionaries/cif_core.dic dictionary named
'cif_core.dic' version 2.4.1 from
2010-06-29.

'_exptl_absorpt_correction_type' value 'MULTI-SCAN'
changed to 'multi-scan' according to
/home/saulius/struct/CIF-dictionaries/cif_core.dic dictionary named
'cif_core.dic' version 2.4.1 from 2010-06-29.

Automatic conversion script
Id: cif_fix_values 1715 2011-07-08 13:25:40Z adriana 
;
_cod_original_cell_volume 2495.0(15)
_cod_original_sg_symbol_H-M P2(1)2(1)2(1)
_cod_database_code 4063692

loop_
_symmetry_equiv_pos_as_xyz
'x, y, z'
'x+1/2, -y+1/2, -z'
'-x, y+1/2, -z+1/2'
'-x+1/2, -y, z+1/2'

loop_
_atom_site_label
_atom_site_type_symbol
_atom_site_fract_x
_atom_site_fract_y
_atom_site_fract_z
_atom_site_U_iso_or_equiv
_atom_site_adp_type
_atom_site_occupancy
_atom_site_symmetry_multiplicity
_atom_site_calc_flag
_atom_site_refinement_flags
Au1 Au 0.732901(17) 0.613816(9) 0.204315(7) 0.02535(6) Uani 1 1 d .
P1 P 0.92861(12) 0.63993(6) 0.28923(5) 0.0222(2) Uani 1 1 d .
C9 C 0.7203(6) 0.7137(2) 0.0323(2) 0.0486(13) Uani 1 1 d .
H9A H 0.8218 0.7477 0.0222 0.073 Uiso 1 1 calc R
H9B H 0.6644 0.7321 0.0721 0.073 Uiso 1 1 calc R
H9C H 0.6343 0.7160 -0.0028 0.073 Uiso 1 1 calc R
C10 C 0.1174(5) 0.4532(3) 0.1185(2) 0.0366(11) Uani 1 1 d .
H10A H 0.0322 0.4451 0.0837 0.055 Uiso 1 1 calc R
H10B H 0.0549 0.4719 0.1569 0.055 Uiso 1 1 calc R
H10C H 0.1772 0.4030 0.1281 0.055 Uiso 1 1 calc R
C8 C 0.8840(5) 0.5963(3) -0.0196(2) 0.0360(11) Uani 1 1 d .
H8A H 0.9200 0.5410 -0.0134 0.054 Uiso 1 1 calc R
H8B H 0.9892 0.6291 -0.0269 0.054 Uiso 1 1 calc R
H8C H 0.8051 0.6001 -0.0568 0.054 Uiso 1 1 calc R
C25 C 1.1047(6) 0.4121(3) 0.3275(2) 0.0370(12) Uani 1 1 d .
H25 H 1.0556 0.3604 0.3257 0.044 Uiso 1 1 calc R
C26 C 1.2795(6) 0.4228(3) 0.34868(19) 0.0352(10) Uani 1 1 d .
H26 H 1.3484 0.3781 0.3606 0.042 Uiso 1 1 calc R
C27 C 1.3544(6) 0.5000(3) 0.3524(2) 0.0347(11) Uani 1 1 d .
H27 H 1.4720 0.5071 0.3674 0.042 Uiso 1 1 calc R
C19 C 0.5560(6) 0.7362(3) 0.4133(2) 0.0346(11) Uani 1 1 d .
H19 H 0.4606 0.7726 0.4095 0.042 Uiso 1 1 calc R
C15 C 1.3163(5) 0.7817(2) 0.2054(2) 0.0322(9) Uani 1 1 d .
H15 H 1.3844 0.7800 0.1671 0.039 Uiso 1 1 calc R
C18 C 0.6577(5) 0.7176(3) 0.3590(2) 0.0304(10) Uani 1 1 d .
H18 H 0.6271 0.7397 0.3186 0.036 Uiso 1 1 calc R
C20 C 0.5935(5) 0.7016(3) 0.4736(2) 0.0313(10) Uani 1 1 d .
H20 H 0.5221 0.7130 0.5100 0.038 Uiso 1 1 calc R
C21 C 0.7399(6) 0.6495(2) 0.47862(17) 0.0304(9) Uani 1 1 d .
H21 H 0.7677 0.6261 0.5188 0.037 Uiso 1 1 calc R
C14 C 1.3428(5) 0.8433(3) 0.2502(2) 0.0293(10) Uani 1 1 d .
H14 H 1.4285 0.8833 0.2421 0.035 Uiso 1 1 calc R
C24 C 1.0023(5) 0.4775(2) 0.3090(2) 0.0295(10) Uani 1 1 d .
H24 H 0.8849 0.4699 0.2939 0.035 Uiso 1 1 calc R
C16 C 1.1884(5) 0.7227(2) 0.21765(19) 0.0284(10) Uani 1 1 d .
H16 H 1.1692 0.6820 0.1869 0.034 Uiso 1 1 calc R
C28 C 1.2512(5) 0.5660(2) 0.33344(17) 0.0262(8) Uani 1 1 d .
H28 H 1.3011 0.6176 0.3346 0.031 Uiso 1 1 calc R
C5 C 0.4863(5) 0.5562(2) 0.01106(19) 0.0258(9) Uani 1 1 d .
H5A H 0.4270 0.6075 0.0026 0.031 Uiso 1 1 calc R
H5B H 0.5425 0.5382 -0.0293 0.031 Uiso 1 1 calc R
C2 C 0.4031(5) 0.5292(2) 0.1495(2) 0.0256(10) Uani 1 1 d .
H2A H 0.4621 0.4779 0.1582 0.031 Uiso 1 1 calc R
H2B H 0.3460 0.5470 0.1897 0.031 Uiso 1 1 calc R
C3 C 0.2575(5) 0.5162(2) 0.09772(16) 0.0249(8) Uani 1 1 d .
H3 H 0.1941 0.5678 0.0916 0.030 Uiso 1 1 calc R
C13 C 1.2414(5) 0.8454(2) 0.30723(16) 0.0257(8) Uani 1 1 d .
H13 H 1.2584 0.8871 0.3372 0.031 Uiso 1 1 calc R
C7 C 0.7853(5) 0.6260(2) 0.04120(17) 0.0262(9) Uani 1 1 d .
H7 H 0.8748 0.6269 0.0766 0.031 Uiso 1 1 calc R
C1 C 0.5468(5) 0.5914(2) 0.12963(19) 0.0230(9) Uani 1 1 d .
C22 C 0.8456(5) 0.6319(2) 0.42403(19) 0.0244(9) Uani 1 1 d .
H22 H 0.9437 0.5971 0.4280 0.029 Uiso 1 1 calc R
C12 C 1.1134(5) 0.7850(2) 0.31981(19) 0.0245(9) Uani 1 1 d .
H12 H 1.0456 0.7865 0.3581 0.029 Uiso 1 1 calc R
C23 C 1.0743(5) 0.5555(2) 0.31278(18) 0.0233(9) Uani 1 1 d .
C4 C 0.3453(5) 0.4938(2) 0.03261(19) 0.0252(9) Uani 1 1 d .
H4A H 0.2524 0.4897 -0.0008 0.030 Uiso 1 1 calc R
H4B H 0.4028 0.4413 0.0367 0.030 Uiso 1 1 calc R
C17 C 0.8052(5) 0.6662(2) 0.36373(18) 0.0202(8) Uani 1 1 d .
C6 C 0.6329(5) 0.5681(2) 0.06369(19) 0.0222(9) Uani 1 1 d .
H6 H 0.6896 0.5151 0.0702 0.027 Uiso 1 1 calc R
C11 C 1.0879(5) 0.7231(2) 0.27532(18) 0.0205(9) Uani 1 1 d .
H1B H 0.484(4) 0.645(2) 0.1232(15) 0.007(8) Uiso 1 1 d .

loop_
_atom_site_aniso_label
_atom_site_aniso_U_11
_atom_site_aniso_U_22
_atom_site_aniso_U_33
_atom_site_aniso_U_23
_atom_site_aniso_U_13
_atom_site_aniso_U_12
Au1 0.02306(7) 0.03109(9) 0.02189(8) -0.00426(7) -0.00464(7) 0.00080(7)
P1 0.0226(4) 0.0229(6) 0.0210(5) -0.0022(5) -0.0039(4) 0.0000(4)
C9 0.038(3) 0.024(2) 0.084(4) 0.007(2) 0.006(3) -0.003(2)
C10 0.032(2) 0.046(3) 0.031(3) 0.001(2) 0.0030(19) -0.007(2)
C8 0.029(2) 0.045(3) 0.034(3) 0.005(2) 0.0066(18) 0.000(2)
C25 0.053(3) 0.026(3) 0.032(3) -0.002(2) 0.004(2) 0.000(2)
C26 0.049(3) 0.030(2) 0.026(2) 0.0042(18) 0.008(2) 0.018(2)
C27 0.034(2) 0.043(3) 0.027(3) 0.007(2) -0.0004(19) 0.009(2)
C19 0.031(2) 0.040(3) 0.033(3) 0.000(2) -0.0005(19) 0.014(2)
C15 0.038(2) 0.031(2) 0.028(2) 0.005(2) 0.013(2) 0.0021(17)
C18 0.031(2) 0.037(3) 0.023(2) 0.004(2) -0.0054(18) 0.007(2)
C20 0.028(2) 0.039(3) 0.027(2) -0.002(2) 0.0047(18) -0.0013(19)
C21 0.040(2) 0.029(2) 0.0220(19) 0.0026(17) -0.003(2) -0.001(2)
C14 0.026(2) 0.020(2) 0.041(3) 0.005(2) 0.0026(18) 0.0047(18)
C24 0.035(2) 0.025(3) 0.029(3) -0.0045(19) -0.0013(18) -0.0035(18)
C16 0.037(2) 0.022(2) 0.026(2) -0.0004(18) 0.0035(18) 0.0024(17)
C28 0.029(2) 0.021(2) 0.029(2) -0.0020(16) 0.002(2) -0.0002(19)
C5 0.028(2) 0.027(3) 0.022(2) -0.0019(19) -0.0011(17) 0.0035(18)
C2 0.026(2) 0.029(3) 0.022(2) -0.0045(19) 0.0008(17) 0.0039(18)
C3 0.0222(18) 0.028(2) 0.025(2) -0.0008(16) -0.0033(19) 0.0008(19)
C13 0.0244(18) 0.025(2) 0.027(2) -0.0007(16) -0.0044(19) 0.0040(17)
C7 0.0220(18) 0.028(2) 0.028(2) -0.0040(17) 0.0002(15) -0.0026(18)
C1 0.0182(18) 0.027(3) 0.023(2) -0.0033(18) -0.0033(16) 0.0032(17)
C22 0.0263(19) 0.021(2) 0.026(2) -0.0011(18) -0.0034(16) 0.0026(16)
C12 0.024(2) 0.025(2) 0.024(2) 0.0015(18) -0.0023(16) 0.0018(17)
C23 0.028(2) 0.023(2) 0.019(2) 0.0002(17) -0.0012(16) 0.0040(17)
C4 0.026(2) 0.027(3) 0.022(2) -0.0025(19) -0.0048(17) 0.0027(17)
C17 0.0230(19) 0.012(2) 0.026(2) 0.0024(16) 0.0006(15) -0.0050(16)
C6 0.0220(19) 0.017(2) 0.028(2) -0.0032(18) -0.0016(16) 0.0041(16)
C11 0.0212(19) 0.018(2) 0.023(2) 0.0038(17) -0.0018(15) 0.0013(15)

loop_
_atom_type_symbol
_atom_type_description
_atom_type_scat_dispersion_real
_atom_type_scat_dispersion_imag
_atom_type_scat_source
C C 0.0033 0.0016 'International Tables Vol C Tables 4.2.6.8 and 6.1.1.4'
H H 0.0000 0.0000 'International Tables Vol C Tables 4.2.6.8 and 6.1.1.4'
P P 0.1023 0.0942 'International Tables Vol C Tables 4.2.6.8 and 6.1.1.4'
Au Au -2.0133 8.8022 'International Tables Vol C Tables 4.2.6.8 and 6.1.1.4'

loop_
_geom_angle_atom_site_label_1
_geom_angle_atom_site_label_2
_geom_angle_atom_site_label_3
_geom_angle
C1 Au1 P1 177.75(11)
C17 P1 C23 104.89(17)
C17 P1 C11 105.78(17)
C23 P1 C11 103.55(18)
C17 P1 Au1 110.99(12)
C23 P1 Au1 115.25(13)
C11 P1 Au1 115.38(13)
C24 C25 C26 120.3(4)
C25 C26 C27 120.5(4)
C28 C27 C26 119.1(4)
C18 C19 C20 121.0(4)
C16 C15 C14 119.8(4)
C19 C18 C17 120.8(4)
C21 C20 C19 118.5(4)
C20 C21 C22 120.6(4)
C13 C14 C15 119.8(4)
C25 C24 C23 120.0(4)
C15 C16 C11 121.0(4)
C23 C28 C27 120.5(4)
C4 C5 C6 111.5(3)
C3 C2 C1 113.7(3)
C4 C3 C2 109.7(3)
C4 C3 C10 111.4(3)
C2 C3 C10 112.5(3)
C14 C13 C12 120.2(3)
C8 C7 C9 110.9(3)
C8 C7 C6 113.1(3)
C9 C7 C6 112.9(3)
C2 C1 C6 110.5(3)
C2 C1 Au1 112.5(3)
C6 C1 Au1 114.3(2)
C17 C22 C21 120.3(3)
C11 C12 C13 120.0(4)
C28 C23 C24 119.5(4)
C28 C23 P1 122.8(3)
C24 C23 P1 117.7(3)
C3 C4 C5 112.2(3)
C18 C17 C22 118.7(3)
C18 C17 P1 118.8(3)
C22 C17 P1 122.3(3)
C5 C6 C1 110.6(3)
C5 C6 C7 112.7(3)
C1 C6 C7 114.0(3)
C12 C11 C16 119.2(4)
C12 C11 P1 122.8(3)
C16 C11 P1 118.0(3)

loop_
_geom_bond_atom_site_label_1
_geom_bond_atom_site_label_2
_geom_bond_distance
Au1 C1 2.087(4)
Au1 P1 2.2992(11)
P1 C17 1.826(4)
P1 C23 1.827(4)
P1 C11 1.833(4)
C9 C7 1.537(5)
C10 C3 1.529(5)
C8 C7 1.521(5)
C25 C24 1.373(6)
C25 C26 1.375(6)
C26 C27 1.392(6)
C27 C28 1.386(5)
C19 C18 1.374(5)
C19 C20 1.386(6)
C15 C16 1.381(5)
C15 C14 1.383(6)
C18 C17 1.386(5)
C20 C21 1.386(5)
C21 C22 1.392(5)
C14 C13 1.385(5)
C24 C23 1.397(5)
C16 C11 1.392(5)
C28 C23 1.385(5)
C5 C4 1.530(5)
C5 C6 1.539(5)
C2 C3 1.524(5)
C2 C1 1.533(5)
C3 C4 1.525(5)
C13 C12 1.400(5)
C7 C6 1.547(5)
C1 C6 1.538(5)
C22 C17 1.388(5)
C12 C11 1.380(5)
